data_1571926
loop_
_publ_author_name
'Biswas, Soumen'
'Empel, Claire'
'Sanchez-Palestino, Luis Mario'
'Arman, Hadi'
'Koenigs, Rene M.'
'Doyle, Michael P.'

_publ_section_title
;
 Denitrogenative dismantling of heteroaromatics by nucleophilic
 substitution reactions with diazomethyl compounds.
;
_journal_issue 28
_journal_name_full 'Chemical science'
_journal_page_first 11065
_journal_page_last 11071
_journal_paper_doi 10.1039/d4sc01578a
_journal_volume 15
_journal_year 2024
_chemical_formula_moiety 'C14 H11 F3 O3'
_chemical_formula_sum 'C14 H11 F3 O3'
_chemical_formula_weight 284.23
_space_group_crystal_system triclinic
_space_group_IT_number 2
_space_group_name_Hall '-P 1'
_space_group_name_H-M_alt 'P -1'
_atom_sites_solution_hydrogens mixed
_atom_sites_solution_primary dual
_audit_creation_date 2023-06-02
_audit_creation_method
;
Olex2 1.5-ac5-024
(compiled 2022.04.12 svn.rca3783a0 for Rigaku Oxford Diffraction, GUI svn.r6498)
;
_audit_update_record
;
2023-07-29 deposited with the CCDC.	2024-06-17 downloaded from the CCDC.
;
_cell_angle_alpha 97.571(3)
_cell_angle_beta 107.127(4)
_cell_angle_gamma 95.412(4)
_cell_formula_units_Z 2
_cell_length_a 7.1427(3)
_cell_length_b 9.1744(4)
_cell_length_c 9.7896(4)
_cell_measurement_reflns_used 6959
_cell_measurement_temperature 100.01(11)
_cell_measurement_theta_max 75.7210
_cell_measurement_theta_min 4.7990
_cell_volume 601.69(5)
_computing_cell_refinement 'CrysAlisPro 1.171.42.79a (Rigaku OD, 2022)'
_computing_data_collection 'CrysAlisPro 1.171.42.79a (Rigaku OD, 2022)'
_computing_data_reduction 'CrysAlisPro 1.171.42.79a (Rigaku OD, 2022)'
_computing_molecular_graphics 'Olex2 1.5-ac5-024 (Dolomanov et al., 2009)'
_computing_publication_material 'Olex2 1.5-ac5-024 (Dolomanov et al., 2009)'
_computing_structure_refinement 'SHELXL 2018/3 (Sheldrick, 2015)'
_computing_structure_solution 'SHELXT 2018/2 (Sheldrick, 2018)'
_diffrn_ambient_environment N~2~
_diffrn_ambient_temperature 100.01(11)
_diffrn_detector 'Hybrid Pixel Array Detector'
_diffrn_detector_area_resol_mean 10.0000
_diffrn_detector_type HyPix
_diffrn_measured_fraction_theta_full 0.988
_diffrn_measured_fraction_theta_max 0.924
_diffrn_measurement_details
;
List of Runs (angles in degrees, time in seconds):

  # Type    Start    End  Width  t~exp~   \w     \q     \k     \f   Frames
#--------------------------------------------------------------------------
  1  \w     36.00 111.00   0.50    0.60    --  106.29-125.00 150.00  150
  2  \w     36.00 111.00   0.50    0.60    --  106.29-125.00 120.00  150
  3  \w     33.00 105.00   0.50    0.60    --  106.29 -94.00   0.00  144
  4  \w     33.00 105.00   0.50    0.60    --  106.29 -94.00 120.00  144
  5  \w     36.00 111.00   0.50    0.60    --  106.29-125.00 -30.00  150
  6  \w     33.00 105.00   0.50    0.60    --  106.29 -94.00 -60.00  144
  7  \w     33.00 105.00   0.50    0.60    --  106.29 -94.00-180.00  144
  8  \w     33.00 101.00   0.50    0.60    --  106.29 -77.00-180.00  136
  9  \w     33.00  71.00   0.50    0.60    --  106.29 -61.00-120.00   76
 10  \w    -26.00  62.00   0.50    0.15    --   45.90 -57.00-120.00  176
 11  \w     33.00  71.00   0.50    0.60    --  106.29 -61.00 120.00   76
 12  \w    -29.00  33.00   0.50    0.15    --   45.90 -24.00 105.00  124
 13  \w     92.00 178.00   0.50    0.60    --  106.29  24.00 -90.00  172
 14  \w     31.00 120.00   0.50    0.15    --   45.90  37.00 -60.00  178
 15  \w     31.00 120.00   0.50    0.15    --   45.90  37.00   0.00  178
 16  \w     32.00 122.00   0.50    0.15    --   45.90  24.00 -90.00  180
 17  \w     31.00 120.00   0.50    0.15    --   45.90  37.00-120.00  178
 18  \w     31.00 120.00   0.50    0.15    --   45.90  37.00-150.00  178
 19  \w     31.00 120.00   0.50    0.15    --   45.90  37.00-180.00  178
 20  \w    -43.00  28.00   0.50    0.15    --  -45.90  37.00 -60.00  142
 21  \w    -33.00  30.00   0.50    0.15    --  -45.90  24.00 -90.00  126
 22  \w    -30.00  30.00   0.50    0.15    --  -45.90  19.00  60.00  120
 23  \w    -51.00 -19.00   0.50    0.60    --  -91.75  45.00 150.00   64
 24  \w   -101.00 -19.00   0.50    0.60    --  -91.75  77.00  60.00  164
 25  \w    -71.00 -19.00   0.50    0.60    --  -91.75  61.00 -30.00  104
 26  \w    -51.00 -19.00   0.50    0.60    --  -91.75  45.00 -30.00   64
 27  \w    -51.00 -19.00   0.50    0.60    --  -91.75  45.00 -90.00   64
 28  \w    -51.00 -19.00   0.50    0.60    --  -91.75  45.00-180.00   64
 29  \w    -51.00 -19.00   0.50    0.60    --  -91.75  45.00-120.00   64
 30  \w    -51.00 -19.00   0.50    0.60    --  -91.75  45.00  90.00   64
 31  \w    -85.00 -22.00   0.50    0.60    --  -91.75 125.00 150.00  126
 32  \w   -122.00 -31.00   0.50    0.15    --  -45.90 -24.00 105.00  182
 33  \w   -120.00 -31.00   0.50    0.15    --  -45.90 -37.00  30.00  178
 34  \w   -120.00 -31.00   0.50    0.15    --  -45.90 -37.00 -30.00  178
 35  \w   -120.00 -31.00   0.50    0.15    --  -45.90 -37.00 -90.00  178
 36  \w   -164.00 -77.00   0.50    0.60    --  -91.75 -45.00   0.00  174
 37  \w   -164.00 -77.00   0.50    0.60    --  -91.75 -45.00  60.00  174
 38  \w   -167.00 -77.00   0.50    0.60    --  -91.75 -24.00 105.00  180
 39  \w   -164.00-100.00   0.50    0.60    --  -91.75 -94.00 -90.00  128
 40  \w   -164.00-100.00   0.50    0.60    --  -91.75 -94.00-120.00  128
 41  \w   -164.00-100.00   0.50    0.60    --  -91.75 -94.00-150.00  128
;
_diffrn_measurement_device 'four-circle diffractometer'
_diffrn_measurement_device_type 'XtaLAB Synergy, Dualflex, HyPix'
_diffrn_measurement_method '\w scans'
_diffrn_orient_matrix_type 'CrysAlisPro convention (1999,Acta A55,543-557)'
_diffrn_orient_matrix_UB_11 -0.2263709000
_diffrn_orient_matrix_UB_12 -0.0437319000
_diffrn_orient_matrix_UB_13 -0.0524841000
_diffrn_orient_matrix_UB_21 -0.0267797000
_diffrn_orient_matrix_UB_22 0.1638379000
_diffrn_orient_matrix_UB_23 -0.0067646000
_diffrn_orient_matrix_UB_31 0.0013897000
_diffrn_orient_matrix_UB_32 -0.0227552000
_diffrn_orient_matrix_UB_33 -0.1584312000
_diffrn_radiation_monochromator mirror
_diffrn_radiation_probe x-ray
_diffrn_radiation_type 'Cu K\a'
_diffrn_radiation_wavelength 1.54184
_diffrn_reflns_av_R_equivalents 0.0275
_diffrn_reflns_av_unetI/netI 0.0211
_diffrn_reflns_Laue_measured_fraction_full 0.988
_diffrn_reflns_Laue_measured_fraction_max 0.924
_diffrn_reflns_limit_h_max 8
_diffrn_reflns_limit_h_min -8
_diffrn_reflns_limit_k_max 11
_diffrn_reflns_limit_k_min -11
_diffrn_reflns_limit_l_max 9
_diffrn_reflns_limit_l_min -12
_diffrn_reflns_number 9968
_diffrn_reflns_point_group_measured_fraction_full 0.988
_diffrn_reflns_point_group_measured_fraction_max 0.924
_diffrn_reflns_theta_full 67.684
_diffrn_reflns_theta_max 75.802
_diffrn_reflns_theta_min 4.795
_diffrn_source 'micro-focus sealed X-ray tube'
_diffrn_source_type 'PhotonJet (Cu) X-ray Source'
_exptl_absorpt_coefficient_mu 1.220
_exptl_absorpt_correction_T_max 1.000
_exptl_absorpt_correction_T_min 0.649
_exptl_absorpt_correction_type gaussian
_exptl_absorpt_process_details
;
CrysAlisPro 1.171.42.79a (Rigaku Oxford Diffraction, 2022)
Numerical absorption correction based on gaussian integration over
a multifaceted crystal model
Empirical absorption correction using spherical harmonics,
implemented in SCALE3 ABSPACK scaling algorithm.
;
_exptl_crystal_colour 'clear dark yellow'
_exptl_crystal_colour_lustre clear
_exptl_crystal_colour_modifier dark
_exptl_crystal_colour_primary yellow
_exptl_crystal_density_diffrn 1.569
_exptl_crystal_description plate
_exptl_crystal_F_000 292
_exptl_crystal_size_max 0.119
_exptl_crystal_size_mid 0.103
_exptl_crystal_size_min 0.091
_refine_diff_density_max 0.278
_refine_diff_density_min -0.236
_refine_diff_density_rms 0.050
_refine_ls_extinction_method none
_refine_ls_goodness_of_fit_ref 1.056
_refine_ls_hydrogen_treatment mixed
_refine_ls_matrix_type full
_refine_ls_number_parameters 185
_refine_ls_number_reflns 2315
_refine_ls_number_restraints 0
_refine_ls_restrained_S_all 1.056
_refine_ls_R_factor_all 0.0414
_refine_ls_R_factor_gt 0.0365
_refine_ls_shift/su_max 0.000
_refine_ls_shift/su_mean 0.000
_refine_ls_structure_factor_coef Fsqd
_refine_ls_weighting_details 'w=1/[\s^2^(Fo^2^)+(0.0625P)^2^+0.1901P] where P=(Fo^2^+2Fc^2^)/3'
_refine_ls_weighting_scheme calc
_refine_ls_wR_factor_gt 0.0994
_refine_ls_wR_factor_ref 0.1034
_reflns_Friedel_coverage 0.000
_reflns_number_gt 2023
_reflns_number_total 2315
_reflns_threshold_expression 'I > 2\s(I)'
_cod_data_source_file d4sc01578a2.cif
_cod_data_source_block hpd718_auto
_cod_depositor_comments 'Adding full bibliography for 1571926--1571927.cif.'
_cod_database_code 1571926
_shelx_shelxl_version_number 2018/3
_chemical_oxdiff_formula 'C H N O'
_chemical_oxdiff_usercomment SB2-167A
_shelx_space_group_comment
;
The symmetry employed for this shelxl refinement is uniquely defined
by the following loop, which should always be used as a source of
symmetry information in preference to the above space-group names.
They are only intended as comments.
;
_shelx_estimated_absorpt_t_max 0.897
_shelx_estimated_absorpt_t_min 0.868
_olex2_refinement_description
;
1. Fixed Uiso
 At 1.2 times of:
  All C(H,H) groups, H7 of C7, H5 of C5, H6 of C6, H4 of C4, H1A of C1
 At 1.5 times of:
  All C(H,H,H) groups, H1 of C12
2.a Secondary CH2 refined with riding coordinates:
 C12(H12A,H12B)
2.b Aromatic/amide H refined with riding coordinates:
 C4(H4), C1(H1A), C7(H7), C6(H6), C5(H5)
2.c Idealised Me refined as rotating group:
 C13(H13A,H13B,H13C)
;
_olex2_exptl_crystal_mounting_method 'nylo loop'
_olex2_submission_special_instructions 'No special instructions were received'
_oxdiff_exptl_absorpt_empirical_details
;
Empirical correction (ABSPACK) includes:
- Absorption correction using spherical harmonics
- Frame scaling
- Detector area scaling
- B-factor correction
;
_oxdiff_exptl_absorpt_empirical_full_max 1.439
_oxdiff_exptl_absorpt_empirical_full_min 0.737

loop_
_space_group_symop_operation_xyz
'x, y, z'
'-x, -y, -z'

loop_
_atom_site_label
_atom_site_type_symbol
_atom_site_fract_x
_atom_site_fract_y
_atom_site_fract_z
_atom_site_U_iso_or_equiv
_atom_site_adp_type
_atom_site_occupancy
_atom_site_site_symmetry_order
_atom_site_calc_flag
_atom_site_refinement_flags_posn
_atom_site_refinement_flags_adp
_atom_site_refinement_flags_occupancy
_atom_site_disorder_assembly
_atom_site_disorder_group
F3 F 0.42414(12) 0.24668(10) 0.08987(9) 0.0281(2) Uani 1 1 d . . . . .
F2 F 0.71335(13) 0.30098(11) 0.07302(9) 0.0308(2) Uani 1 1 d . . . . .
F1 F 0.65235(15) 0.11530(10) 0.17494(10) 0.0351(3) Uani 1 1 d . . . . .
O3 O 0.91808(15) 0.19911(11) 0.69283(10) 0.0229(2) Uani 1 1 d . . . . .
O1 O 0.87135(15) 0.57863(11) 0.78297(11) 0.0232(2) Uani 1 1 d . . . . .
O2 O 1.00049(16) 0.35283(11) 0.90666(10) 0.0251(3) Uani 1 1 d . . . . .
C2 C 0.7868(2) 0.44330(15) 0.54887(15) 0.0200(3) Uani 1 1 d . . . . .
C9 C 0.6758(2) 0.35466(16) 0.30497(15) 0.0211(3) Uani 1 1 d . . . . .
C10 C 0.8594(2) 0.45086(15) 0.69461(15) 0.0202(3) Uani 1 1 d . . . . .
C11 C 0.9331(2) 0.32879(15) 0.77572(15) 0.0202(3) Uani 1 1 d . . . . .
C4 C 0.7164(2) 0.71485(16) 0.52442(15) 0.0226(3) Uani 1 1 d . . . . .
H4 H 0.761778 0.752562 0.625428 0.027 Uiso 1 1 calc R U . . .
C3 C 0.7199(2) 0.56698(16) 0.47353(15) 0.0206(3) Uani 1 1 d . . . . .
C1 C 0.7557(2) 0.31468(16) 0.43529(15) 0.0214(3) Uani 1 1 d . . . . .
H1A H 0.786682 0.218515 0.450716 0.026 Uiso 1 1 calc R U . . .
C7 C 0.5803(2) 0.60397(16) 0.22395(16) 0.0231(3) Uani 1 1 d . . . . .
H7 H 0.534343 0.566729 0.122851 0.028 Uiso 1 1 calc R U . . .
C14 C 0.6177(2) 0.25495(16) 0.16266(15) 0.0227(3) Uani 1 1 d . . . . .
C8 C 0.6517(2) 0.51198(16) 0.32297(15) 0.0204(3) Uani 1 1 d . . . . .
C6 C 0.5774(2) 0.75218(17) 0.27581(16) 0.0249(3) Uani 1 1 d . . . . .
H6 H 0.528811 0.816789 0.209348 0.030 Uiso 1 1 calc R U . . .
C5 C 0.6448(2) 0.80690(16) 0.42404(16) 0.0248(3) Uani 1 1 d . . . . .
H5 H 0.642056 0.908499 0.457260 0.030 Uiso 1 1 calc R U . . .
C13 C 0.8348(2) 0.00924(17) 0.82652(16) 0.0268(3) Uani 1 1 d . . . . .
H13A H 0.709067 -0.018832 0.748085 0.040 Uiso 1 1 calc R U . . .
H13B H 0.817156 0.081042 0.903643 0.040 Uiso 1 1 calc R U . . .
H13C H 0.877761 -0.079311 0.865599 0.040 Uiso 1 1 calc R U . . .
C12 C 0.9890(2) 0.07810(16) 0.76850(16) 0.0240(3) Uani 1 1 d . . . . .
H12A H 1.111447 0.116845 0.849609 0.029 Uiso 1 1 calc R U . . .
H12B H 1.020829 0.001500 0.700891 0.029 Uiso 1 1 calc R U . . .
H1 H 0.921(3) 0.563(2) 0.874(2) 0.036 Uiso 1 1 d . U . . .

loop_
_atom_site_aniso_label
_atom_site_aniso_U_11
_atom_site_aniso_U_22
_atom_site_aniso_U_33
_atom_site_aniso_U_23
_atom_site_aniso_U_13
_atom_site_aniso_U_12
F3 0.0248(5) 0.0327(5) 0.0212(4) -0.0019(4) 0.0020(3) 0.0014(4)
F2 0.0309(5) 0.0420(5) 0.0186(4) -0.0011(4) 0.0102(4) 0.0010(4)
F1 0.0536(6) 0.0240(5) 0.0224(5) -0.0018(4) 0.0038(4) 0.0133(4)
O3 0.0302(6) 0.0206(5) 0.0162(5) 0.0017(4) 0.0046(4) 0.0061(4)
O1 0.0305(6) 0.0211(5) 0.0150(5) -0.0011(4) 0.0040(4) 0.0047(4)
O2 0.0314(6) 0.0256(5) 0.0162(5) 0.0017(4) 0.0046(4) 0.0047(4)
C2 0.0199(7) 0.0212(7) 0.0180(7) 0.0016(5) 0.0054(5) 0.0022(5)
C9 0.0218(7) 0.0229(7) 0.0180(7) 0.0010(5) 0.0066(5) 0.0030(5)
C10 0.0205(7) 0.0202(7) 0.0186(7) -0.0006(5) 0.0059(5) 0.0017(5)
C11 0.0211(7) 0.0213(7) 0.0179(7) 0.0013(5) 0.0067(5) 0.0023(6)
C4 0.0244(7) 0.0230(7) 0.0185(7) 0.0001(5) 0.0056(6) 0.0021(6)
C3 0.0198(7) 0.0234(7) 0.0183(7) 0.0024(5) 0.0061(5) 0.0025(5)
C1 0.0233(7) 0.0218(7) 0.0183(7) 0.0003(5) 0.0063(5) 0.0035(5)
C7 0.0237(7) 0.0269(8) 0.0175(7) 0.0022(5) 0.0053(6) 0.0037(6)
C14 0.0249(7) 0.0233(7) 0.0181(7) 0.0015(5) 0.0043(6) 0.0041(6)
C8 0.0201(7) 0.0225(7) 0.0179(7) 0.0012(5) 0.0062(5) 0.0021(5)
C6 0.0268(8) 0.0253(7) 0.0240(7) 0.0078(6) 0.0077(6) 0.0061(6)
C5 0.0279(8) 0.0207(7) 0.0253(7) 0.0020(6) 0.0081(6) 0.0037(6)
C13 0.0333(8) 0.0237(7) 0.0228(7) 0.0023(6) 0.0077(6) 0.0058(6)
C12 0.0290(8) 0.0217(7) 0.0206(7) 0.0043(5) 0.0048(6) 0.0077(6)

loop_
_atom_type_symbol
_atom_type_description
_atom_type_scat_dispersion_real
_atom_type_scat_dispersion_imag
_atom_type_scat_source
C C 0.0181 0.0091 'International Tables Vol C Tables 4.2.6.8 and 6.1.1.4'
H H 0.0000 0.0000 'International Tables Vol C Tables 4.2.6.8 and 6.1.1.4'
F F 0.0727 0.0534 'International Tables Vol C Tables 4.2.6.8 and 6.1.1.4'
O O 0.0492 0.0322 'International Tables Vol C Tables 4.2.6.8 and 6.1.1.4'

loop_
_exptl_crystal_face_index_h
_exptl_crystal_face_index_k
_exptl_crystal_face_index_l
_exptl_crystal_face_perp_dist
2 -2 -5 0.0460
2 -2 -6 0.0515
-2 6 -2 0.0646
-2 1 6 0.0397
2 -6 1 0.0206
-1 -1 -5 0.0513
-4 -2 -1 0.0418
-1 0 6 0.0363
4 2 -2 0.0556

loop_
_geom_angle_atom_site_label_1
_geom_angle_atom_site_label_2
_geom_angle_atom_site_label_3
_geom_angle
_geom_angle_site_symmetry_1
_geom_angle_site_symmetry_3
_geom_angle_publ_flag
C11 O3 C12 116.11(11) . . ?
C10 C2 C3 125.68(13) . . ?
C10 C2 C1 128.29(13) . . ?
C1 C2 C3 106.03(12) . . ?
C1 C9 C14 125.65(13) . . ?
C1 C9 C8 110.30(12) . . ?
C8 C9 C14 124.04(13) . . ?
O1 C10 C2 119.83(13) . . ?
O1 C10 C11 112.72(12) . . ?
C2 C10 C11 127.45(13) . . ?
O3 C11 C10 114.78(12) . . ?
O2 C11 O3 124.91(13) . . ?
O2 C11 C10 120.32(12) . . ?
C3 C4 C5 118.54(13) . . ?
C4 C3 C2 132.02(13) . . ?
C4 C3 C8 120.25(13) . . ?
C8 C3 C2 107.72(12) . . ?
C9 C1 C2 108.98(13) . . ?
C8 C7 C6 118.54(13) . . ?
F3 C14 F2 105.18(11) . . ?
F3 C14 C9 112.36(12) . . ?
F2 C14 C9 112.77(12) . . ?
F1 C14 F3 106.54(12) . . ?
F1 C14 F2 106.73(11) . . ?
F1 C14 C9 112.71(12) . . ?
C3 C8 C9 106.96(12) . . ?
C7 C8 C9 132.17(13) . . ?
C7 C8 C3 120.88(13) . . ?
C7 C6 C5 120.77(13) . . ?
C6 C5 C4 121.02(13) . . ?
O3 C12 C13 110.74(12) . . ?

loop_
_geom_bond_atom_site_label_1
_geom_bond_atom_site_label_2
_geom_bond_distance
_geom_bond_site_symmetry_2
_geom_bond_publ_flag
F3 C14 1.3457(17) . ?
F2 C14 1.3458(17) . ?
F1 C14 1.3416(17) . ?
O3 C11 1.3250(17) . ?
O3 C12 1.4627(17) . ?
O1 C10 1.3417(17) . ?
O2 C11 1.2106(17) . ?
C2 C10 1.357(2) . ?
C2 C3 1.4747(19) . ?
C2 C1 1.4620(19) . ?
C9 C1 1.350(2) . ?
C9 C14 1.4838(19) . ?
C9 C8 1.4634(19) . ?
C10 C11 1.504(2) . ?
C4 C3 1.387(2) . ?
C4 C5 1.394(2) . ?
C3 C8 1.414(2) . ?
C7 C8 1.385(2) . ?
C7 C6 1.392(2) . ?
C6 C5 1.393(2) . ?
C13 C12 1.505(2) . ?

loop_
_exptl_oxdiff_crystal_face_indexfrac_h
_exptl_oxdiff_crystal_face_indexfrac_k
_exptl_oxdiff_crystal_face_indexfrac_l
_exptl_oxdiff_crystal_face_x
_exptl_oxdiff_crystal_face_y
_exptl_oxdiff_crystal_face_z
2.1518 -2.4762 -5.2959 -0.1009 -0.4275 0.8984
1.9920 -1.8040 -5.7062 -0.0726 -0.3103 0.9479
-1.6561 5.5055 -1.8467 0.2311 0.9588 0.1650
-1.6973 0.7656 6.1313 0.0289 0.1294 -0.9912
1.9355 -5.5862 0.7630 -0.2339 -0.9722 0.0089
-0.9683 -1.1703 -5.0965 0.5379 -0.1313 0.8327
-3.6494 -2.0393 -0.8132 0.9580 -0.2309 0.1702
-0.5844 0.4755 6.0913 -0.2082 0.0524 -0.9767
4.2205 1.9258 -2.4151 -0.9129 0.2188 0.3447
